data_7053383
loop_
_publ_author_name
'Patra, Subrata'
'Maity, Debdeep'
'Sen, Anik'
'Suresh, E.'
'Ganguly, Bishwajit'
'Paul, Parimal'

_publ_section_title
;
 Effect of steric crowding on ion selectivity for calix-crown hybrid
 ionophores: experimental, molecular modeling and crystallographic studies
;
_journal_issue 12
_journal_name_full 'New Journal of Chemistry'
_journal_page_first 2796
_journal_paper_doi 10.1039/b9nj00587k
_journal_volume 34
_journal_year 2010
_chemical_formula_sum 'C63 H71 N3 O10 S3'
_chemical_formula_weight 1126.41
_space_group_IT_number 14
_symmetry_cell_setting monoclinic
_symmetry_space_group_name_Hall '-P 2ybc'
_symmetry_space_group_name_H-M 'P 1 21/c 1'
_atom_sites_solution_hydrogens geom
_atom_sites_solution_primary direct
_atom_sites_solution_secondary difmap
_audit_creation_method SHELXL-97
_cell_angle_alpha 90.00
_cell_angle_beta 110.187(2)
_cell_angle_gamma 90.00
_cell_formula_units_Z 4
_cell_length_a 17.422(2)
_cell_length_b 16.931(2)
_cell_length_c 20.781(3)
_cell_measurement_temperature 100(2)
_cell_volume 5753.3(13)
_computing_cell_refinement 'BRUKER SMART'
_computing_data_collection 'BRUKER SMART'
_computing_data_reduction 'BRUKER SAINT'
_computing_molecular_graphics ORTEP
_computing_structure_refinement 'SHELXL-97 (Sheldrick, 1997)'
_computing_structure_solution 'SHELXS-97 (Sheldrick, 1990)'
_diffrn_ambient_temperature 100(2)
_diffrn_measured_fraction_theta_full 0.963
_diffrn_measured_fraction_theta_max 0.963
_diffrn_measurement_device_type 'BRUKER SMART APEX CCD DIFFRACTOMETER'
_diffrn_measurement_method 'OMEGA-PHI SCAN'
_diffrn_radiation_monochromator graphite
_diffrn_radiation_source 'fine-focus sealed tube'
_diffrn_radiation_type MoK\a
_diffrn_radiation_wavelength 0.71073
_diffrn_reflns_av_R_equivalents 0.0821
_diffrn_reflns_av_sigmaI/netI 0.1022
_diffrn_reflns_limit_h_max 20
_diffrn_reflns_limit_h_min -20
_diffrn_reflns_limit_k_max 20
_diffrn_reflns_limit_k_min -20
_diffrn_reflns_limit_l_max 24
_diffrn_reflns_limit_l_min -19
_diffrn_reflns_number 28620
_diffrn_reflns_theta_full 25.00
_diffrn_reflns_theta_max 25.00
_diffrn_reflns_theta_min 1.73
_exptl_absorpt_coefficient_mu 0.191
_exptl_absorpt_correction_T_max 0.9556
_exptl_absorpt_correction_T_min 0.9275
_exptl_absorpt_correction_type multi-scan
_exptl_absorpt_process_details 'BRUKER SADABS'
_exptl_crystal_colour P21/c
_exptl_crystal_density_diffrn 1.300
_exptl_crystal_density_method 'not measured'
_exptl_crystal_description BLOCKS
_exptl_crystal_F_000 2392
_exptl_crystal_size_max 0.40
_exptl_crystal_size_mid 0.32
_exptl_crystal_size_min 0.24
_refine_diff_density_max 0.455
_refine_diff_density_min -0.415
_refine_diff_density_rms 0.077
_refine_ls_extinction_method none
_refine_ls_goodness_of_fit_ref 1.197
_refine_ls_hydrogen_treatment constr
_refine_ls_matrix_type full
_refine_ls_number_parameters 717
_refine_ls_number_reflns 10100
_refine_ls_number_restraints 0
_refine_ls_restrained_S_all 1.197
_refine_ls_R_factor_all 0.1328
_refine_ls_R_factor_gt 0.0998
_refine_ls_shift/su_max 0.001
_refine_ls_shift/su_mean 0.000
_refine_ls_structure_factor_coef Fsqd
_refine_ls_weighting_details 'calc w=1/[\s^2^(Fo^2^)+(0.0516P)^2^+11.5169P] where P=(Fo^2^+2Fc^2^)/3'
_refine_ls_weighting_scheme calc
_refine_ls_wR_factor_gt 0.1916
_refine_ls_wR_factor_ref 0.2051
_reflns_number_gt 7634
_reflns_number_total 10100
_reflns_threshold_expression >2sigma(I)
_cod_data_source_file b9nj00587k.txt
_cod_data_source_block compoun4
_cod_depositor_comments
;
The following automatic conversions were performed:

'_symmetry_cell_setting' value 'Monoclinic' changed to 'monoclinic'
according to /home/saulius/struct/CIF-dictionaries/cif_core.dic
dictionary named 'cif_core.dic' version 2.4.2 from
2011-04-26.

'_exptl_absorpt_correction_type' value 'MULTI-SCAN'
changed to 'multi-scan' according to
/home/saulius/struct/CIF-dictionaries/cif_core.dic dictionary named
'cif_core.dic' version 2.4.2 from 2011-04-26.

Automatic conversion script
Id: cif_fix_values 1891 2012-01-12 08:04:46Z andrius 

The following automatic conversions were performed:

data name '_exptl_absorpt_process_detail' was replaced with
'_exptl_absorpt_process_details' as specified in the replacement file
'data/replacement-values/replacement_tags.lst'.

Automatic conversion script
Id: cif_correct_tags 9268 2022-04-12 08:56:07Z antanas 
;
_cod_original_cell_volume 5753.2(13)
_cod_original_sg_symbol_H-M P21/c
_cod_database_code 7053383

loop_
_symmetry_equiv_pos_as_xyz
'x, y, z'
'-x, y+1/2, -z+1/2'
'-x, -y, -z'
'x, -y-1/2, z-1/2'

loop_
_atom_site_label
_atom_site_type_symbol
_atom_site_fract_x
_atom_site_fract_y
_atom_site_fract_z
_atom_site_U_iso_or_equiv
_atom_site_adp_type
_atom_site_occupancy
_atom_site_calc_flag
_atom_site_refinement_flags
S1 S 0.19314(8) 0.92957(7) 0.21787(7) 0.0273(3) Uani 1 d .
S2 S 0.07687(8) 0.70503(8) 0.05572(7) 0.0241(3) Uani 1 d .
S3 S 0.19700(9) 0.49466(8) 0.26707(7) 0.0291(3) Uani 1 d .
O1 O 0.57083(19) 0.77210(19) 0.49653(17) 0.0219(8) Uani 1 d .
O2 O 0.45587(18) 0.84124(17) 0.31964(16) 0.0169(7) Uani 1 d .
O3 O 0.2254(2) 0.9395(2) 0.2907(2) 0.0394(10) Uani 1 d .
O4 O 0.1911(3) 0.9960(2) 0.1754(2) 0.0444(11) Uani 1 d .
O5 O 0.0669(2) 0.7725(2) 0.01238(19) 0.0381(10) Uani 1 d .
O6 O 0.0154(2) 0.6827(2) 0.08295(19) 0.0294(9) Uani 1 d .
O7 O 0.1567(2) 0.4574(2) 0.20198(19) 0.0344(9) Uani 1 d .
O8 O 0.2475(3) 0.4498(2) 0.3247(2) 0.0482(12) Uani 1 d .
O9 O 0.45906(19) 0.61904(18) 0.36721(16) 0.0191(7) Uani 1 d .
O10 O 0.61017(18) 0.72884(18) 0.33905(16) 0.0170(7) Uani 1 d .
N1 N 0.2459(2) 0.8589(2) 0.1999(2) 0.0232(10) Uani 1 d .
N2 N 0.1609(2) 0.7199(2) 0.1205(2) 0.0209(9) Uani 1 d .
N3 N 0.2563(2) 0.5620(2) 0.2541(2) 0.0240(10) Uani 1 d .
C1 C 0.4511(3) 0.6952(3) 0.4887(2) 0.0182(11) Uani 1 d .
C2 C 0.3673(3) 0.6933(3) 0.4740(2) 0.0242(12) Uani 1 d .
H2 H 0.3428 0.6468 0.4810 0.029 Uiso 1 calc R
C3 C 0.3195(3) 0.7590(3) 0.4492(3) 0.0272(12) Uani 1 d .
H3 H 0.2632 0.7569 0.4391 0.033 Uiso 1 calc R
C4 C 0.3563(3) 0.8284(3) 0.4395(2) 0.0221(11) Uani 1 d .
H4 H 0.3240 0.8724 0.4220 0.026 Uiso 1 calc R
C5 C 0.4401(3) 0.8335(3) 0.4554(2) 0.0173(11) Uani 1 d .
C6 C 0.4877(3) 0.7663(3) 0.4819(2) 0.0157(10) Uani 1 d .
C7 C 0.4780(3) 0.9124(3) 0.4490(3) 0.0222(11) Uani 1 d .
H7A H 0.5039 0.9328 0.4950 0.027 Uiso 1 calc R
H7B H 0.4335 0.9481 0.4257 0.027 Uiso 1 calc R
C8 C 0.5403(3) 0.9184(2) 0.4127(3) 0.0176(11) Uani 1 d .
C9 C 0.6115(3) 0.9626(3) 0.4425(3) 0.0199(11) Uani 1 d .
H9 H 0.6214 0.9863 0.4849 0.024 Uiso 1 calc R
C10 C 0.6672(3) 0.9713(3) 0.4093(3) 0.0222(12) Uani 1 d .
H10 H 0.7148 1.0001 0.4299 0.027 Uiso 1 calc R
C11 C 0.6524(3) 0.9375(3) 0.3459(3) 0.0217(11) Uani 1 d .
H11 H 0.6906 0.9434 0.3241 0.026 Uiso 1 calc R
C12 C 0.5815(3) 0.8945(2) 0.3139(2) 0.0165(10) Uani 1 d .
C13 C 0.5268(3) 0.8862(3) 0.3486(2) 0.0186(11) Uani 1 d .
C14 C 0.5660(3) 0.8606(3) 0.2432(2) 0.0207(11) Uani 1 d .
H14A H 0.6175 0.8614 0.2349 0.025 Uiso 1 calc R
H14B H 0.5292 0.8962 0.2102 0.025 Uiso 1 calc R
C15 C 0.5309(3) 0.7779(3) 0.2274(2) 0.0188(11) Uani 1 d .
C16 C 0.4727(3) 0.7634(3) 0.1638(3) 0.0237(12) Uani 1 d .
H16 H 0.4525 0.8052 0.1337 0.028 Uiso 1 calc R
C17 C 0.4441(3) 0.6878(3) 0.1441(3) 0.0257(12) Uani 1 d .
H17 H 0.4046 0.6788 0.1012 0.031 Uiso 1 calc R
C18 C 0.4747(3) 0.6258(3) 0.1888(3) 0.0248(12) Uani 1 d .
H18 H 0.4563 0.5749 0.1752 0.030 Uiso 1 calc R
C19 C 0.5323(3) 0.6377(3) 0.2534(3) 0.0182(11) Uani 1 d .
C20 C 0.5596(3) 0.7150(3) 0.2724(2) 0.0157(10) Uani 1 d .
C21 C 0.5703(3) 0.5661(3) 0.2964(3) 0.0234(12) Uani 1 d .
H21A H 0.6201 0.5538 0.2876 0.028 Uiso 1 calc R
H21B H 0.5332 0.5221 0.2792 0.028 Uiso 1 calc R
C22 C 0.5916(3) 0.5681(3) 0.3738(3) 0.0213(11) Uani 1 d .
C23 C 0.6690(3) 0.5439(3) 0.4153(3) 0.0296(13) Uani 1 d .
H23 H 0.7062 0.5262 0.3954 0.036 Uiso 1 calc R
C24 C 0.6913(3) 0.5458(3) 0.4858(3) 0.0335(14) Uani 1 d .
H24 H 0.7431 0.5289 0.5131 0.040 Uiso 1 calc R
C25 C 0.6374(3) 0.5725(3) 0.5159(3) 0.0285(13) Uani 1 d .
H25 H 0.6538 0.5749 0.5634 0.034 Uiso 1 calc R
C26 C 0.5588(3) 0.5958(3) 0.4767(3) 0.0228(12) Uani 1 d .
C27 C 0.5369(3) 0.5925(3) 0.4054(3) 0.0193(11) Uani 1 d .
C28 C 0.4990(3) 0.6187(3) 0.5121(3) 0.0262(12) Uani 1 d .
H28A H 0.5291 0.6230 0.5608 0.031 Uiso 1 calc R
H28B H 0.4600 0.5760 0.5058 0.031 Uiso 1 calc R
C29 C 0.6223(3) 0.7694(3) 0.5679(3) 0.0298(13) Uani 1 d .
H29A H 0.6753 0.7482 0.5714 0.036 Uiso 1 calc R
H29B H 0.5981 0.7339 0.5922 0.036 Uiso 1 calc R
C30 C 0.6339(3) 0.8487(3) 0.6016(3) 0.0330(13) Uani 1 d .
H30A H 0.5817 0.8681 0.6019 0.040 Uiso 1 calc R
H30B H 0.6541 0.8856 0.5755 0.040 Uiso 1 calc R
C31 C 0.6944(4) 0.8447(4) 0.6753(3) 0.0447(16) Uani 1 d .
H31A H 0.6732 0.8104 0.7019 0.067 Uiso 1 calc R
H31B H 0.7021 0.8967 0.6951 0.067 Uiso 1 calc R
H31C H 0.7459 0.8246 0.6752 0.067 Uiso 1 calc R
C32 C 0.3905(3) 0.8841(3) 0.2715(3) 0.0194(11) Uani 1 d .
H32A H 0.4036 0.8976 0.2311 0.023 Uiso 1 calc R
H32B H 0.3791 0.9323 0.2919 0.023 Uiso 1 calc R
C33 C 0.3181(3) 0.8282(3) 0.2535(3) 0.0210(11) Uani 1 d .
H33A H 0.3335 0.7783 0.2384 0.025 Uiso 1 calc R
H33B H 0.3047 0.8180 0.2943 0.025 Uiso 1 calc R
C34 C 0.2363(3) 0.8460(3) 0.1279(3) 0.0270(12) Uani 1 d .
H34A H 0.2829 0.8686 0.1192 0.032 Uiso 1 calc R
H34B H 0.1877 0.8736 0.0992 0.032 Uiso 1 calc R
C35 C 0.2291(3) 0.7598(3) 0.1078(3) 0.0268(12) Uani 1 d .
H35A H 0.2217 0.7556 0.0595 0.032 Uiso 1 calc R
H35B H 0.2797 0.7331 0.1335 0.032 Uiso 1 calc R
C36 C 0.1774(3) 0.6737(3) 0.1837(2) 0.0210(11) Uani 1 d .
H36A H 0.1259 0.6550 0.1863 0.025 Uiso 1 calc R
H36B H 0.2025 0.7078 0.2228 0.025 Uiso 1 calc R
C37 C 0.2332(3) 0.6029(3) 0.1882(3) 0.0220(11) Uani 1 d .
H37A H 0.2056 0.5659 0.1520 0.026 Uiso 1 calc R
H37B H 0.2824 0.6207 0.1808 0.026 Uiso 1 calc R
C38 C 0.3197(3) 0.5993(3) 0.3135(3) 0.0276(12) Uani 1 d .
H38A H 0.3045 0.5934 0.3540 0.033 Uiso 1 calc R
H38B H 0.3222 0.6553 0.3047 0.033 Uiso 1 calc R
C39 C 0.4023(3) 0.5632(3) 0.3268(3) 0.0224(11) Uani 1 d .
H39A H 0.4070 0.5136 0.3511 0.027 Uiso 1 calc R
H39B H 0.4116 0.5536 0.2840 0.027 Uiso 1 calc R
C40 C 0.0935(3) 0.8923(3) 0.1941(3) 0.0363(15) Uani 1 d .
C41 C 0.0756(4) 0.8385(3) 0.2369(4) 0.0524(19) Uani 1 d .
H41 H 0.1154 0.8215 0.2772 0.063 Uiso 1 calc R
C42 C -0.0057(6) 0.8101(4) 0.2169(5) 0.072(3) Uani 1 d .
H42 H -0.0202 0.7740 0.2445 0.087 Uiso 1 calc R
C43 C -0.0642(5) 0.8362(5) 0.1558(6) 0.081(3) Uani 1 d .
C44 C -0.0440(5) 0.8872(5) 0.1150(6) 0.083(3) Uani 1 d .
H44 H -0.0828 0.9025 0.0736 0.099 Uiso 1 calc R
C45 C 0.0339(4) 0.9166(4) 0.1344(4) 0.062(2) Uani 1 d .
H45 H 0.0468 0.9537 0.1067 0.075 Uiso 1 calc R
C46 C -0.1501(5) 0.8000(6) 0.1380(7) 0.148(6) Uani 1 d .
H46A H -0.1877 0.8277 0.0999 0.223 Uiso 1 calc R
H46B H -0.1676 0.8043 0.1769 0.223 Uiso 1 calc R
H46C H -0.1485 0.7453 0.1263 0.223 Uiso 1 calc R
C47 C 0.0956(3) 0.6229(3) 0.0104(2) 0.0228(12) Uani 1 d .
C48 C 0.0894(3) 0.5472(3) 0.0339(3) 0.0235(12) Uani 1 d .
H48 H 0.0709 0.5396 0.0705 0.028 Uiso 1 calc R
C49 C 0.1109(3) 0.4833(3) 0.0024(3) 0.0267(12) Uani 1 d .
H49 H 0.1077 0.4327 0.0188 0.032 Uiso 1 calc R
C50 C 0.1371(3) 0.4925(3) -0.0528(3) 0.0300(13) Uani 1 d .
C51 C 0.1415(3) 0.5686(4) -0.0760(3) 0.0391(15) Uani 1 d .
H51 H 0.1593 0.5763 -0.1129 0.047 Uiso 1 calc R
C52 C 0.1196(3) 0.6337(3) -0.0452(3) 0.0348(14) Uani 1 d .
H52 H 0.1213 0.6842 -0.0623 0.042 Uiso 1 calc R
C53 C 0.1619(3) 0.4226(4) -0.0848(3) 0.0465(17) Uani 1 d .
H53A H 0.1821 0.4401 -0.1200 0.070 Uiso 1 calc R
H53B H 0.1156 0.3887 -0.1046 0.070 Uiso 1 calc R
H53C H 0.2042 0.3941 -0.0505 0.070 Uiso 1 calc R
C54 C 0.1215(3) 0.5417(3) 0.2921(3) 0.0299(13) Uani 1 d .
C55 C 0.1402(4) 0.5750(4) 0.3565(3) 0.0465(17) Uani 1 d .
H55 H 0.1934 0.5716 0.3876 0.056 Uiso 1 calc R
C56 C 0.0815(4) 0.6128(4) 0.3752(4) 0.055(2) Uani 1 d .
H56 H 0.0953 0.6346 0.4188 0.067 Uiso 1 calc R
C57 C 0.0024(4) 0.6190(4) 0.3304(4) 0.0516(18) Uani 1 d .
C58 C -0.0169(4) 0.5840(4) 0.2667(3) 0.0485(17) Uani 1 d .
H58 H -0.0706 0.5860 0.2366 0.058 Uiso 1 calc R
C59 C 0.0410(4) 0.5466(4) 0.2468(3) 0.0394(15) Uani 1 d .
H59 H 0.0267 0.5245 0.2033 0.047 Uiso 1 calc R
C60 C -0.0625(5) 0.6596(5) 0.3500(4) 0.079(3) Uani 1 d .
H60A H -0.0668 0.6351 0.3903 0.119 Uiso 1 calc R
H60B H -0.1139 0.6554 0.3131 0.119 Uiso 1 calc R
H60C H -0.0485 0.7143 0.3592 0.119 Uiso 1 calc R
C61 C 0.6960(3) 0.7302(3) 0.3525(3) 0.0241(12) Uani 1 d .
H61A H 0.7093 0.7693 0.3239 0.029 Uiso 1 calc R
H61B H 0.7146 0.6789 0.3429 0.029 Uiso 1 calc R
C62 C 0.7367(3) 0.7509(3) 0.4276(3) 0.0257(12) Uani 1 d .
H62A H 0.7185 0.8027 0.4361 0.031 Uiso 1 calc R
H62B H 0.7204 0.7130 0.4554 0.031 Uiso 1 calc R
C63 C 0.8277(4) 0.7509(4) 0.4479(4) 0.058(2) Uani 1 d .
H63A H 0.8464 0.6984 0.4439 0.088 Uiso 1 calc R
H63B H 0.8516 0.7685 0.4945 0.088 Uiso 1 calc R
H63C H 0.8438 0.7858 0.4184 0.088 Uiso 1 calc R

loop_
_atom_site_aniso_label
_atom_site_aniso_U_11
_atom_site_aniso_U_22
_atom_site_aniso_U_33
_atom_site_aniso_U_23
_atom_site_aniso_U_13
_atom_site_aniso_U_12
S1 0.0234(7) 0.0221(7) 0.0375(9) -0.0037(6) 0.0118(7) -0.0025(6)
S2 0.0190(7) 0.0271(7) 0.0199(7) 0.0018(6) -0.0010(6) -0.0014(5)
S3 0.0395(8) 0.0221(7) 0.0202(7) 0.0014(6) 0.0031(6) -0.0028(6)
O1 0.0165(18) 0.0235(18) 0.026(2) -0.0008(15) 0.0071(16) 0.0000(14)
O2 0.0185(17) 0.0140(16) 0.0171(18) -0.0002(14) 0.0047(15) -0.0052(14)
O3 0.033(2) 0.050(3) 0.036(2) -0.016(2) 0.013(2) 0.0001(19)
O4 0.058(3) 0.022(2) 0.061(3) 0.004(2) 0.030(2) -0.0043(19)
O5 0.045(2) 0.033(2) 0.023(2) 0.0079(17) -0.0050(19) -0.0004(18)
O6 0.0172(19) 0.033(2) 0.035(2) -0.0009(17) 0.0055(17) -0.0027(16)
O7 0.042(2) 0.031(2) 0.027(2) -0.0113(17) 0.0080(19) -0.0104(18)
O8 0.069(3) 0.031(2) 0.032(2) 0.0130(19) 0.001(2) 0.005(2)
O9 0.0208(18) 0.0157(17) 0.0168(18) -0.0018(14) 0.0015(15) 0.0008(14)
O10 0.0170(17) 0.0193(17) 0.0136(17) -0.0037(14) 0.0039(15) -0.0026(14)
N1 0.016(2) 0.027(2) 0.024(2) -0.0043(19) 0.003(2) -0.0028(18)
N2 0.018(2) 0.028(2) 0.016(2) 0.0037(18) 0.0051(19) -0.0036(18)
N3 0.022(2) 0.023(2) 0.019(2) -0.0012(18) -0.0032(19) 0.0028(18)
C1 0.022(3) 0.024(3) 0.009(2) -0.004(2) 0.006(2) -0.008(2)
C2 0.027(3) 0.029(3) 0.018(3) -0.005(2) 0.010(2) -0.016(2)
C3 0.019(3) 0.043(3) 0.021(3) -0.003(3) 0.009(2) -0.004(2)
C4 0.024(3) 0.026(3) 0.018(3) -0.002(2) 0.008(2) 0.005(2)
C5 0.019(3) 0.022(3) 0.010(2) -0.008(2) 0.004(2) -0.001(2)
C6 0.019(3) 0.019(2) 0.009(2) -0.005(2) 0.005(2) -0.005(2)
C7 0.028(3) 0.017(3) 0.025(3) -0.005(2) 0.013(2) 0.003(2)
C8 0.021(3) 0.007(2) 0.025(3) 0.003(2) 0.009(2) 0.003(2)
C9 0.027(3) 0.010(2) 0.019(3) -0.002(2) 0.003(2) 0.000(2)
C10 0.013(3) 0.017(3) 0.029(3) 0.002(2) -0.001(2) -0.003(2)
C11 0.023(3) 0.013(2) 0.032(3) 0.007(2) 0.013(2) 0.000(2)
C12 0.021(3) 0.007(2) 0.023(3) 0.004(2) 0.010(2) 0.0002(19)
C13 0.019(3) 0.013(2) 0.021(3) 0.000(2) 0.004(2) -0.001(2)
C14 0.024(3) 0.021(3) 0.021(3) 0.002(2) 0.013(2) 0.001(2)
C15 0.019(3) 0.022(3) 0.019(3) 0.000(2) 0.010(2) -0.001(2)
C16 0.030(3) 0.028(3) 0.017(3) 0.002(2) 0.012(2) 0.004(2)
C17 0.026(3) 0.039(3) 0.012(3) -0.008(2) 0.007(2) -0.010(2)
C18 0.028(3) 0.024(3) 0.026(3) -0.008(2) 0.013(3) -0.008(2)
C19 0.019(3) 0.019(3) 0.023(3) -0.006(2) 0.016(2) -0.001(2)
C20 0.016(2) 0.021(3) 0.011(2) -0.005(2) 0.005(2) 0.001(2)
C21 0.029(3) 0.017(3) 0.027(3) -0.009(2) 0.013(3) -0.003(2)
C22 0.028(3) 0.007(2) 0.031(3) 0.000(2) 0.013(3) 0.004(2)
C23 0.028(3) 0.021(3) 0.043(4) 0.002(3) 0.016(3) 0.004(2)
C24 0.024(3) 0.019(3) 0.047(4) 0.011(3) -0.001(3) 0.008(2)
C25 0.033(3) 0.022(3) 0.023(3) 0.011(2) -0.001(3) 0.001(2)
C26 0.028(3) 0.012(2) 0.024(3) 0.004(2) 0.003(2) -0.007(2)
C27 0.021(3) 0.007(2) 0.027(3) 0.004(2) 0.005(2) 0.000(2)
C28 0.039(3) 0.023(3) 0.016(3) 0.002(2) 0.008(3) -0.003(2)
C29 0.031(3) 0.029(3) 0.030(3) 0.000(2) 0.010(3) -0.004(2)
C30 0.035(3) 0.040(3) 0.024(3) 0.000(3) 0.010(3) -0.009(3)
C31 0.045(4) 0.064(4) 0.027(3) -0.008(3) 0.014(3) -0.017(3)
C32 0.018(3) 0.015(2) 0.023(3) 0.001(2) 0.005(2) -0.001(2)
C33 0.018(3) 0.025(3) 0.020(3) 0.000(2) 0.006(2) -0.008(2)
C34 0.024(3) 0.029(3) 0.027(3) 0.005(2) 0.008(3) -0.008(2)
C35 0.031(3) 0.029(3) 0.019(3) 0.000(2) 0.007(3) 0.000(2)
C36 0.019(3) 0.024(3) 0.018(3) 0.000(2) 0.004(2) -0.001(2)
C37 0.021(3) 0.024(3) 0.021(3) 0.000(2) 0.007(2) 0.004(2)
C38 0.027(3) 0.027(3) 0.023(3) -0.008(2) 0.002(2) 0.002(2)
C39 0.022(3) 0.019(3) 0.024(3) 0.001(2) 0.005(2) -0.003(2)
C40 0.024(3) 0.027(3) 0.059(4) -0.008(3) 0.017(3) 0.003(2)
C41 0.053(4) 0.031(3) 0.095(6) -0.003(4) 0.054(4) -0.002(3)
C42 0.088(6) 0.033(4) 0.129(8) -0.027(5) 0.081(7) -0.020(4)
C43 0.043(5) 0.062(6) 0.146(10) -0.052(6) 0.041(6) 0.009(4)
C44 0.040(5) 0.070(6) 0.119(8) -0.037(6) 0.002(5) -0.001(4)
C45 0.033(4) 0.052(4) 0.081(6) -0.007(4) -0.005(4) 0.008(3)
C46 0.048(5) 0.107(8) 0.307(17) -0.130(10) 0.082(8) -0.034(5)
C47 0.016(3) 0.034(3) 0.014(3) -0.003(2) -0.001(2) -0.009(2)
C48 0.014(3) 0.039(3) 0.015(3) 0.001(2) 0.003(2) -0.006(2)
C49 0.017(3) 0.030(3) 0.033(3) -0.008(2) 0.008(2) -0.010(2)
C50 0.014(3) 0.047(4) 0.027(3) -0.005(3) 0.004(2) -0.002(2)
C51 0.036(3) 0.066(4) 0.020(3) -0.004(3) 0.015(3) -0.011(3)
C52 0.039(3) 0.038(3) 0.029(3) 0.001(3) 0.015(3) -0.015(3)
C53 0.028(3) 0.073(5) 0.040(4) -0.020(3) 0.013(3) 0.003(3)
C54 0.042(3) 0.026(3) 0.024(3) 0.004(2) 0.013(3) -0.009(3)
C55 0.057(4) 0.056(4) 0.027(3) -0.005(3) 0.016(3) -0.028(3)
C56 0.061(5) 0.072(5) 0.047(4) -0.027(4) 0.036(4) -0.030(4)
C57 0.053(4) 0.066(5) 0.049(4) -0.018(4) 0.035(4) -0.029(4)
C58 0.031(3) 0.073(5) 0.044(4) -0.014(4) 0.017(3) -0.017(3)
C59 0.045(4) 0.051(4) 0.022(3) -0.007(3) 0.012(3) -0.018(3)
C60 0.074(5) 0.102(7) 0.084(6) -0.048(5) 0.056(5) -0.036(5)
C61 0.023(3) 0.024(3) 0.025(3) -0.007(2) 0.007(2) 0.004(2)
C62 0.020(3) 0.029(3) 0.024(3) -0.004(2) 0.003(2) 0.003(2)
C63 0.035(4) 0.083(5) 0.046(4) -0.021(4) 0.000(3) -0.004(4)

loop_
_atom_type_symbol
_atom_type_description
_atom_type_scat_dispersion_real
_atom_type_scat_dispersion_imag
_atom_type_scat_source
C C 0.0033 0.0016 'International Tables Vol C Tables 4.2.6.8 and 6.1.1.4'
H H 0.0000 0.0000 'International Tables Vol C Tables 4.2.6.8 and 6.1.1.4'
N N 0.0061 0.0033 'International Tables Vol C Tables 4.2.6.8 and 6.1.1.4'
O O 0.0106 0.0060 'International Tables Vol C Tables 4.2.6.8 and 6.1.1.4'
S S 0.1246 0.1234 'International Tables Vol C Tables 4.2.6.8 and 6.1.1.4'

loop_
_geom_angle_atom_site_label_1
_geom_angle_atom_site_label_2
_geom_angle_atom_site_label_3
_geom_angle
O4 S1 O3 118.7(2)
O4 S1 N1 109.5(2)
O3 S1 N1 106.4(2)
O4 S1 C40 107.5(3)
O3 S1 C40 109.2(3)
N1 S1 C40 104.7(2)
O6 S2 O5 121.2(2)
O6 S2 N2 107.3(2)
O5 S2 N2 106.0(2)
O6 S2 C47 107.7(2)
O5 S2 C47 107.3(2)
N2 S2 C47 106.4(2)
O8 S3 O7 120.9(2)
O8 S3 N3 105.6(2)
O7 S3 N3 106.5(2)
O8 S3 C54 107.3(3)
O7 S3 C54 107.7(3)
N3 S3 C54 108.3(2)
C6 O1 C29 117.2(4)
C13 O2 C32 113.4(3)
C27 O9 C39 117.9(3)
C20 O10 C61 117.6(4)
C33 N1 C34 119.4(4)
C33 N1 S1 119.7(3)
C34 N1 S1 118.0(3)
C35 N2 C36 119.0(4)
C35 N2 S2 118.4(3)
C36 N2 S2 119.9(3)
C37 N3 C38 117.6(4)
C37 N3 S3 120.2(3)
C38 N3 S3 119.7(3)
C2 C1 C6 118.8(4)
C2 C1 C28 118.0(4)
C6 C1 C28 123.2(4)
C3 C2 C1 121.2(5)
C2 C3 C4 119.2(5)
C5 C4 C3 121.5(5)
C4 C5 C6 118.3(4)
C4 C5 C7 119.3(4)
C6 C5 C7 122.2(4)
O1 C6 C1 121.5(4)
O1 C6 C5 117.6(4)
C1 C6 C5 120.8(4)
C5 C7 C8 120.5(4)
C13 C8 C9 117.9(4)
C13 C8 C7 122.5(4)
C9 C8 C7 119.5(4)
C10 C9 C8 120.5(5)
C9 C10 C11 120.2(4)
C10 C11 C12 121.1(5)
C13 C12 C11 117.5(4)
C13 C12 C14 122.9(4)
C11 C12 C14 119.6(4)
C8 C13 C12 122.9(4)
C8 C13 O2 117.5(4)
C12 C13 O2 119.6(4)
C12 C14 C15 118.9(4)
C16 C15 C20 118.8(4)
C16 C15 C14 118.5(4)
C20 C15 C14 122.4(4)
C15 C16 C17 121.2(5)
C18 C17 C16 119.1(5)
C17 C18 C19 121.6(5)
C18 C19 C20 118.1(5)
C18 C19 C21 118.5(4)
C20 C19 C21 122.9(4)
O10 C20 C15 120.1(4)
O10 C20 C19 118.6(4)
C15 C20 C19 121.1(4)
C19 C21 C22 120.2(4)
C23 C22 C27 118.0(5)
C23 C22 C21 118.7(5)
C27 C22 C21 123.2(4)
C24 C23 C22 120.6(5)
C25 C24 C23 120.4(5)
C24 C25 C26 121.2(5)
C25 C26 C27 117.7(5)
C25 C26 C28 119.4(5)
C27 C26 C28 122.8(4)
O9 C27 C22 121.2(4)
O9 C27 C26 116.6(4)
C22 C27 C26 122.1(5)
C26 C28 C1 117.0(4)
O1 C29 C30 112.8(4)
C29 C30 C31 111.3(5)
O2 C32 C33 104.4(4)
N1 C33 C32 112.9(4)
N1 C34 C35 113.3(4)
N2 C35 C34 112.9(4)
N2 C36 C37 113.4(4)
N3 C37 C36 113.2(4)
N3 C38 C39 111.9(4)
O9 C39 C38 105.5(4)
C45 C40 C41 120.5(6)
C45 C40 S1 120.8(5)
C41 C40 S1 118.7(5)
C40 C41 C42 117.5(7)
C43 C42 C41 120.1(8)
C44 C43 C42 120.7(8)
C44 C43 C46 123.4(11)
C42 C43 C46 115.8(11)
C43 C44 C45 119.9(9)
C44 C45 C40 121.2(8)
C52 C47 C48 120.3(5)
C52 C47 S2 120.6(4)
C48 C47 S2 119.1(4)
C49 C48 C47 119.3(5)
C48 C49 C50 121.7(5)
C49 C50 C51 117.8(5)
C49 C50 C53 120.7(5)
C51 C50 C53 121.5(5)
C50 C51 C52 121.3(5)
C47 C52 C51 119.5(5)
C55 C54 C59 118.3(6)
C55 C54 S3 121.2(5)
C59 C54 S3 120.5(4)
C56 C55 C54 120.9(6)
C55 C56 C57 120.9(6)
C56 C57 C58 118.2(6)
C56 C57 C60 121.7(6)
C58 C57 C60 120.1(7)
C59 C58 C57 121.8(6)
C58 C59 C54 119.8(5)
O10 C61 C62 107.0(4)
C63 C62 C61 111.4(5)

loop_
_geom_bond_atom_site_label_1
_geom_bond_atom_site_label_2
_geom_bond_distance
S1 O4 1.422(4)
S1 O3 1.432(4)
S1 N1 1.628(4)
S1 C40 1.750(6)
S2 O6 1.425(4)
S2 O5 1.428(4)
S2 N2 1.630(4)
S2 C47 1.772(5)
S3 O8 1.435(4)
S3 O7 1.437(4)
S3 N3 1.622(4)
S3 C54 1.763(6)
O1 C6 1.377(5)
O1 C29 1.446(6)
O2 C13 1.398(5)
O2 C32 1.428(5)
O9 C27 1.389(5)
O9 C39 1.415(5)
O10 C20 1.381(5)
O10 C61 1.424(6)
N1 C33 1.458(6)
N1 C34 1.464(6)
N2 C35 1.467(6)
N2 C36 1.470(6)
N3 C37 1.461(6)
N3 C38 1.483(6)
C1 C2 1.385(7)
C1 C6 1.392(6)
C1 C28 1.525(7)
C2 C3 1.379(7)
C3 C4 1.385(7)
C4 C5 1.384(7)
C5 C6 1.404(6)
C5 C7 1.515(7)
C7 C8 1.524(6)
C8 C13 1.381(7)
C8 C9 1.398(6)
C9 C10 1.376(7)
C10 C11 1.378(7)
C11 C12 1.390(6)
C12 C13 1.387(6)
C12 C14 1.513(7)
C14 C15 1.518(6)
C15 C16 1.382(7)
C15 C20 1.391(6)
C16 C17 1.383(7)
C17 C18 1.381(7)
C18 C19 1.385(7)
C19 C20 1.402(6)
C19 C21 1.517(7)
C21 C22 1.520(7)
C22 C23 1.388(7)
C22 C27 1.394(7)
C23 C24 1.382(8)
C24 C25 1.371(8)
C25 C26 1.387(7)
C26 C27 1.397(7)
C26 C28 1.519(7)
C29 C30 1.496(7)
C30 C31 1.532(8)
C32 C33 1.517(6)
C34 C35 1.511(7)
C36 C37 1.525(6)
C38 C39 1.499(7)
C40 C45 1.379(9)
C40 C41 1.382(9)
C41 C42 1.415(10)
C42 C43 1.398(12)
C43 C44 1.339(13)
C43 C46 1.540(11)
C44 C45 1.369(10)
C47 C52 1.370(7)
C47 C48 1.390(7)
C48 C49 1.381(7)
C49 C50 1.384(7)
C50 C51 1.387(8)
C50 C53 1.492(8)
C51 C52 1.392(8)
C54 C55 1.384(8)
C54 C59 1.395(8)
C55 C56 1.373(9)
C56 C57 1.375(9)
C57 C58 1.380(9)
C57 C60 1.495(9)
C58 C59 1.370(8)
C61 C62 1.516(7)
C62 C63 1.494(8)
